data_4302804
loop_
_publ_author_name
'Ming-Hua Zeng'
'Sheng Hu'
'Qing Chen'
'Gang Xie'
'Qi Shuai'
'Sheng-Li Gao'

_publ_contact_author 'prof.MING HUA ZENG '
_publ_contact_author_email ZMH@MAIBOX.GXNU.EDU.CN
_publ_section_title
;
Apical Ligand Substitution, Shape Recognition, Vapor-Adsorption Phenomenon,
and Microcalorimetry for a Pillared Bilayer Porous Framework That Shrinks
or Expands in Crystal-to-Crystal Manners upon Change in the Cobalt(II)
Coordination Environment
;
_journal_name_full 'Inorganic Chemistry'
_journal_page_first 7070
_journal_page_last 7079
_journal_paper_doi 10.1021/ic801794e
_journal_volume 48
_journal_year 2009
_chemical_formula_moiety 'C15 H15 Co N2 O5, H2 O'
_chemical_formula_sum 'C15 H17 Co N2 O6'
_chemical_formula_weight 380.24
_chemical_name_systematic
; 
 ? 
;
_space_group_IT_number 14
_symmetry_cell_setting monoclinic
_symmetry_space_group_name_Hall '-P 2ybc'
_symmetry_space_group_name_H-M 'P 1 21/c 1'
_atom_sites_solution_hydrogens geom
_atom_sites_solution_primary direct
_atom_sites_solution_secondary difmap
_audit_creation_method SHELXL-97
_cell_angle_alpha 90.00
_cell_angle_beta 107.358(2)
_cell_angle_gamma 90.00
_cell_formula_units_Z 4
_cell_length_a 12.6636(13)
_cell_length_b 7.6110(8)
_cell_length_c 15.8891(16)
_cell_measurement_reflns_used 1767
_cell_measurement_temperature 173(2)
_cell_measurement_theta_max 26.76
_cell_measurement_theta_min 2.69
_cell_volume 1461.7(3)
_computing_cell_refinement 'Bruker SMART'
_computing_data_collection 'Bruker SMART'
_computing_data_reduction 'Bruker SAINT'
_computing_molecular_graphics 'Bruker SHELXTL'
_computing_publication_material 'Bruker SHELXTL'
_computing_structure_refinement 'SHELXL-97 (Sheldrick, 1997)'
_computing_structure_solution 'SHELXS-97 (Sheldrick, 1990)'
_diffrn_ambient_temperature 173(2)
_diffrn_measured_fraction_theta_full 0.984
_diffrn_measured_fraction_theta_max 0.984
_diffrn_measurement_device_type 'CCD area detector'
_diffrn_measurement_method 'phi and omega scans'
_diffrn_radiation_monochromator graphite
_diffrn_radiation_source 'fine-focus sealed tube'
_diffrn_radiation_type MoK\a
_diffrn_radiation_wavelength 0.71073
_diffrn_reflns_av_R_equivalents 0.0520
_diffrn_reflns_av_sigmaI/netI 0.0820
_diffrn_reflns_limit_h_max 16
_diffrn_reflns_limit_h_min -14
_diffrn_reflns_limit_k_max 5
_diffrn_reflns_limit_k_min -9
_diffrn_reflns_limit_l_max 20
_diffrn_reflns_limit_l_min -14
_diffrn_reflns_number 7124
_diffrn_reflns_theta_full 26.99
_diffrn_reflns_theta_max 26.99
_diffrn_reflns_theta_min 1.68
_exptl_absorpt_coefficient_mu 1.212
_exptl_absorpt_correction_T_max 0.8884
_exptl_absorpt_correction_T_min 0.7937
_exptl_absorpt_correction_type multi-scan
_exptl_absorpt_process_details SADABS
_exptl_crystal_colour red
_exptl_crystal_density_diffrn 1.728
_exptl_crystal_density_method 'not measured'
_exptl_crystal_description block
_exptl_crystal_F_000 784
_exptl_crystal_size_max 0.20
_exptl_crystal_size_mid 0.13
_exptl_crystal_size_min 0.10
_refine_diff_density_max 1.030
_refine_diff_density_min -1.284
_refine_diff_density_rms 0.146
_refine_ls_extinction_method none
_refine_ls_goodness_of_fit_ref 1.040
_refine_ls_hydrogen_treatment constr
_refine_ls_matrix_type full
_refine_ls_number_parameters 217
_refine_ls_number_reflns 3139
_refine_ls_number_restraints 67
_refine_ls_restrained_S_all 1.067
_refine_ls_R_factor_all 0.1096
_refine_ls_R_factor_gt 0.0618
_refine_ls_shift/su_max 0.000
_refine_ls_shift/su_mean 0.000
_refine_ls_structure_factor_coef Fsqd
_refine_ls_weighting_details 'calc w=1/[\s^2^(Fo^2^)+(0.1013P)^2^+1.5699P] where P=(Fo^2^+2Fc^2^)/3'
_refine_ls_weighting_scheme calc
_refine_ls_wR_factor_gt 0.1573
_refine_ls_wR_factor_ref 0.1804
_reflns_number_gt 2022
_reflns_number_total 3139
_reflns_threshold_expression >2sigma(I)
_cod_data_source_file ic801794e_si_002_09.cif
_cod_data_source_block 4
_cod_depositor_comments
;
The following automatic conversions were performed:
'_symmetry_cell_setting' value 'Monoclinic' changed to 'monoclinic'
according to '/home/saulius/struct/CIF-dictionaries/cif_core.dic'
dictionary named 'cif_core.dic' version 2.4.1 from 2010-06-29.

Automatic conversion script
Id: cif_fix_enum 1527 2010-12-29 10:47:43Z saulius 
;
_cod_database_code 4302804

loop_
_symmetry_equiv_pos_as_xyz
'x, y, z'
'-x, y+1/2, -z+1/2'
'-x, -y, -z'
'x, -y-1/2, z-1/2'

loop_
_atom_site_label
_atom_site_type_symbol
_atom_site_fract_x
_atom_site_fract_y
_atom_site_fract_z
_atom_site_U_iso_or_equiv
_atom_site_adp_type
_atom_site_occupancy
_atom_site_symmetry_multiplicity
_atom_site_calc_flag
_atom_site_refinement_flags
_atom_site_disorder_assembly
_atom_site_disorder_group
Co1 Co 0.30567(6) 0.49178(8) 0.18024(4) 0.0129(2) Uani 1 1 d U . .
O1 O 0.3620(3) 0.2408(4) 0.1819(2) 0.0200(8) Uani 1 1 d . . .
O2 O 0.2941(3) 0.3378(4) 0.0476(2) 0.0231(9) Uani 1 1 d . . .
O3 O 0.3387(3) -0.0505(5) -0.1940(2) 0.0239(9) Uani 1 1 d . . .
O4 O 0.3834(3) -0.3320(5) -0.1684(2) 0.0253(9) Uani 1 1 d . . .
N1 N 0.4524(3) -0.3916(5) 0.1621(3) 0.0146(9) Uani 1 1 d . . .
H1A H 0.4613 -0.4990 0.1449 0.017 Uiso 1 1 calc R . .
H1B H 0.4602 -0.3701 0.2180 0.017 Uiso 1 1 calc R . .
N2 N 0.1865(4) 0.6711(5) 0.1130(3) 0.0171(10) Uani 1 1 d . . .
C1 C 0.3674(4) 0.0469(6) 0.0679(3) 0.0145(11) Uani 1 1 d . . .
C2 C 0.3546(4) 0.0169(6) -0.0217(3) 0.0148(10) Uani 1 1 d . . .
H2A H 0.3297 0.1084 -0.0636 0.018 Uiso 1 1 calc R . .
C3 C 0.3787(4) -0.1476(6) -0.0485(3) 0.0139(11) Uani 1 1 d . . .
C4 C 0.4126(4) -0.2825(6) 0.0118(3) 0.0133(11) Uani 1 1 d . . .
H4A H 0.4271 -0.3957 -0.0073 0.016 Uiso 1 1 calc R . .
C5 C 0.4252(4) -0.2524(6) 0.0993(3) 0.0125(10) Uani 1 1 d . . .
C6 C 0.4049(4) -0.0868(6) 0.1275(3) 0.0130(10) Uani 1 1 d . . .
H6A H 0.4171 -0.0656 0.1885 0.016 Uiso 1 1 calc R . .
C7 C 0.3400(4) 0.2197(6) 0.0989(3) 0.0158(11) Uani 1 1 d . . .
C8 C 0.3669(4) -0.1798(7) -0.1442(3) 0.0176(11) Uani 1 1 d . . .
C9 C 0.1766(5) 0.8262(7) 0.1505(4) 0.0287(15) Uani 1 1 d . . .
H9A H 0.2209 0.8464 0.2095 0.034 Uiso 1 1 calc R . .
C10 C 0.1063(5) 0.9564(7) 0.1083(4) 0.0277(14) Uani 1 1 d . . .
H10A H 0.1040 1.0647 0.1374 0.033 Uiso 1 1 calc R . .
C11 C 0.0392(5) 0.9305(8) 0.0240(4) 0.0268(10) Uani 1 1 d U . .
C12 C 0.0502(5) 0.7723(8) -0.0139(4) 0.0337(10) Uani 1 1 d U . .
H12A H 0.0060 0.7484 -0.0725 0.040 Uiso 1 1 calc R . .
C13 C 0.1235(5) 0.6487(8) 0.0309(4) 0.0340(11) Uani 1 1 d U . .
H13A H 0.1296 0.5417 0.0019 0.041 Uiso 1 1 calc R . .
O5 O 0.1662(4) 0.3455(6) 0.2164(3) 0.0382(10) Uani 1 1 d U . .
H5 H 0.2028 0.2661 0.2491 0.046 Uiso 1 1 calc R . .
C14 C 0.1041(6) 0.4498(10) 0.2663(5) 0.0461(11) Uani 1 1 d U . .
H14A H 0.0973 0.3800 0.3170 0.051 Uiso 1 1 calc R . .
H14B H 0.1459 0.5581 0.2896 0.051 Uiso 1 1 calc R . .
C15 C -0.0073(6) 0.4972(9) 0.2092(5) 0.0509(14) Uani 1 1 d U . .
H15A H -0.0461 0.5648 0.2434 0.061 Uiso 1 1 calc R . .
H15B H -0.0491 0.3901 0.1867 0.061 Uiso 1 1 calc R . .
H15C H -0.0006 0.5684 0.1596 0.061 Uiso 1 1 calc R . .
O1W O 0.2528(4) 0.3911(6) -0.1417(3) 0.0481(14) Uani 1 1 d . . .
H1WA H 0.3011 0.4870 -0.1442 0.058 Uiso 1 1 d R . .
H1WB H 0.2645 0.3757 -0.0868 0.058 Uiso 1 1 d R . .

loop_
_atom_site_aniso_label
_atom_site_aniso_U_11
_atom_site_aniso_U_22
_atom_site_aniso_U_33
_atom_site_aniso_U_23
_atom_site_aniso_U_13
_atom_site_aniso_U_12
Co1 0.0223(4) 0.0102(3) 0.0048(3) 0.0000(3) 0.0020(3) 0.0043(3)
O1 0.040(2) 0.0123(17) 0.0092(18) -0.0016(14) 0.0096(17) 0.0035(17)
O2 0.035(2) 0.0123(18) 0.017(2) 0.0009(15) 0.0009(18) 0.0091(16)
O3 0.047(3) 0.0165(18) 0.0074(18) 0.0028(14) 0.0074(18) 0.0016(17)
O4 0.043(3) 0.023(2) 0.0099(19) -0.0008(15) 0.0083(18) 0.0079(18)
N1 0.030(3) 0.0072(19) 0.007(2) 0.0008(15) 0.0063(19) 0.0001(17)
N2 0.021(2) 0.018(2) 0.009(2) 0.0026(17) 0.0000(19) 0.0050(18)
C1 0.021(3) 0.011(2) 0.013(3) -0.0017(19) 0.006(2) 0.000(2)
C2 0.022(3) 0.012(2) 0.011(2) 0.004(2) 0.006(2) 0.002(2)
C3 0.020(3) 0.017(2) 0.005(2) 0.0004(19) 0.004(2) -0.002(2)
C4 0.020(3) 0.010(2) 0.011(3) -0.0039(19) 0.006(2) 0.000(2)
C5 0.018(3) 0.016(2) 0.005(2) 0.0035(19) 0.005(2) -0.002(2)
C6 0.019(3) 0.013(2) 0.005(2) -0.0029(19) 0.002(2) -0.001(2)
C7 0.021(3) 0.011(2) 0.016(3) -0.001(2) 0.007(2) -0.001(2)
C8 0.023(3) 0.020(3) 0.011(3) -0.002(2) 0.006(2) -0.001(2)
C9 0.040(4) 0.026(3) 0.013(3) -0.003(2) -0.003(3) 0.016(3)
C10 0.036(4) 0.023(3) 0.019(3) -0.004(2) 0.000(3) 0.011(2)
C11 0.0291(16) 0.0252(15) 0.0242(16) -0.0019(13) 0.0051(13) 0.0034(13)
C12 0.0365(15) 0.0306(14) 0.0289(15) -0.0055(12) 0.0020(12) 0.0076(12)
C13 0.0373(17) 0.0299(15) 0.0300(17) -0.0061(14) 0.0026(14) 0.0079(13)
O5 0.0402(15) 0.0355(15) 0.0384(16) 0.0015(13) 0.0108(13) 0.0002(12)
C14 0.0467(16) 0.0466(17) 0.0450(17) -0.0004(14) 0.0136(13) 0.0019(13)
C15 0.0475(18) 0.055(2) 0.050(2) -0.0004(17) 0.0143(15) 0.0061(16)
O1W 0.082(4) 0.029(2) 0.025(3) 0.000(2) 0.003(3) -0.018(2)

loop_
_atom_type_symbol
_atom_type_description
_atom_type_scat_dispersion_real
_atom_type_scat_dispersion_imag
_atom_type_scat_source
C C 0.0033 0.0016 'International Tables Vol C Tables 4.2.6.8 and 6.1.1.4'
H H 0.0000 0.0000 'International Tables Vol C Tables 4.2.6.8 and 6.1.1.4'
N N 0.0061 0.0033 'International Tables Vol C Tables 4.2.6.8 and 6.1.1.4'
O O 0.0106 0.0060 'International Tables Vol C Tables 4.2.6.8 and 6.1.1.4'
Co Co 0.3494 0.9721 'International Tables Vol C Tables 4.2.6.8 and 6.1.1.4'

loop_
_geom_angle_atom_site_label_1
_geom_angle_atom_site_label_2
_geom_angle_atom_site_label_3
_geom_angle
_geom_angle_site_symmetry_1
_geom_angle_site_symmetry_3
_geom_angle_publ_flag
O3 Co1 O1 103.45(15) 4_566 . ?
O3 Co1 N2 105.96(17) 4_566 . ?
O1 Co1 N2 145.11(16) . . ?
O3 Co1 N1 96.43(17) 4_566 1_565 ?
O1 Co1 N1 94.32(16) . 1_565 ?
N2 Co1 N1 100.56(16) . 1_565 ?
O3 Co1 O5 78.62(16) 4_566 . ?
O1 Co1 O5 80.49(16) . . ?
N2 Co1 O5 87.29(17) . . ?
N1 Co1 O5 171.69(15) 1_565 . ?
O3 Co1 O2 161.93(14) 4_566 . ?
O1 Co1 O2 58.50(13) . . ?
N2 Co1 O2 91.41(15) . . ?
N1 Co1 O2 84.93(15) 1_565 . ?
O5 Co1 O2 97.71(15) . . ?
C7 O1 Co1 97.9(3) . . ?
C7 O2 Co1 83.2(3) . . ?
C8 O3 Co1 139.3(4) . 4_565 ?
C5 N1 Co1 111.2(3) . 1_545 ?
C5 N1 H1A 120.0 . . ?
Co1 N1 H1A 81.7 1_545 . ?
C5 N1 H1B 120.0 . . ?
Co1 N1 H1B 77.4 1_545 . ?
H1A N1 H1B 120.0 . . ?
C13 N2 C9 116.3(5) . . ?
C13 N2 Co1 123.7(4) . . ?
C9 N2 Co1 119.8(3) . . ?
C6 C1 C2 119.4(4) . . ?
C6 C1 C7 119.7(5) . . ?
C2 C1 C7 120.9(4) . . ?
C3 C2 C1 119.3(4) . . ?
C3 C2 H2A 120.3 . . ?
C1 C2 H2A 120.3 . . ?
C4 C3 C2 120.6(5) . . ?
C4 C3 C8 119.8(4) . . ?
C2 C3 C8 119.6(4) . . ?
C5 C4 C3 119.8(5) . . ?
C5 C4 H4A 120.1 . . ?
C3 C4 H4A 120.1 . . ?
C4 C5 C6 120.2(4) . . ?
C4 C5 N1 121.1(4) . . ?
C6 C5 N1 118.6(4) . . ?
C1 C6 C5 120.6(5) . . ?
C1 C6 H6A 119.7 . . ?
C5 C6 H6A 119.7 . . ?
O2 C7 O1 120.3(5) . . ?
O2 C7 C1 122.5(5) . . ?
O1 C7 C1 117.1(4) . . ?
O3 C8 O4 125.1(5) . . ?
O3 C8 C3 115.9(4) . . ?
O4 C8 C3 119.0(4) . . ?
N2 C9 C10 123.5(5) . . ?
N2 C9 H9A 118.3 . . ?
C10 C9 H9A 118.3 . . ?
C9 C10 C11 120.0(5) . . ?
C9 C10 H10A 120.0 . . ?
C11 C10 H10A 120.0 . . ?
C10 C11 C12 116.1(5) . . ?
C10 C11 C11 121.4(7) . 3_575 ?
C12 C11 C11 122.4(7) . 3_575 ?
C13 C12 C11 121.2(6) . . ?
C13 C12 H12A 119.4 . . ?
C11 C12 H12A 119.4 . . ?
N2 C13 C12 122.9(6) . . ?
N2 C13 H13A 118.6 . . ?
C12 C13 H13A 118.6 . . ?
C14 O5 Co1 116.0(4) . . ?
C14 O5 H5 109.5 . . ?
Co1 O5 H5 100.4 . . ?
C15 C14 O5 111.2(6) . . ?
C15 C14 H14A 109.4 . . ?
O5 C14 H14A 109.4 . . ?
C15 C14 H14B 109.4 . . ?
O5 C14 H14B 109.4 . . ?
H14A C14 H14B 108.0 . . ?
C14 C15 H15A 109.5 . . ?
C14 C15 H15B 109.5 . . ?
H15A C15 H15B 109.5 . . ?
C14 C15 H15C 109.5 . . ?
H15A C15 H15C 109.5 . . ?
H15B C15 H15C 109.5 . . ?
H1WA O1W H1WB 103.3 . . ?

loop_
_geom_bond_atom_site_label_1
_geom_bond_atom_site_label_2
_geom_bond_distance
_geom_bond_site_symmetry_2
_geom_bond_publ_flag
Co1 O3 1.967(4) 4_566 ?
Co1 O1 2.036(3) . ?
Co1 N2 2.079(4) . ?
Co1 N1 2.155(4) 1_565 ?
Co1 O5 2.301(4) . ?
Co1 O2 2.377(4) . ?
O1 C7 1.274(6) . ?
O2 C7 1.235(6) . ?
O3 C8 1.246(6) . ?
O3 Co1 1.967(4) 4_565 ?
O4 C8 1.257(6) . ?
N1 C5 1.425(6) . ?
N1 Co1 2.155(4) 1_545 ?
N1 H1A 0.8800 . ?
N1 H1B 0.8800 . ?
N2 C13 1.321(7) . ?
N2 C9 1.345(7) . ?
C1 C6 1.374(7) . ?
C1 C2 1.402(7) . ?
C1 C7 1.482(7) . ?
C2 C3 1.386(7) . ?
C2 H2A 0.9500 . ?
C3 C4 1.382(7) . ?
C3 C8 1.503(7) . ?
C4 C5 1.370(7) . ?
C4 H4A 0.9500 . ?
C5 C6 1.387(7) . ?
C6 H6A 0.9500 . ?
C9 C10 1.366(8) . ?
C9 H9A 0.9500 . ?
C10 C11 1.370(8) . ?
C10 H10A 0.9500 . ?
C11 C12 1.372(8) . ?
C11 C11 1.494(12) 3_575 ?
C12 C13 1.364(8) . ?
C12 H12A 0.9500 . ?
C13 H13A 0.9500 . ?
O5 C14 1.500(8) . ?
O5 H5 0.8400 . ?
C14 C15 1.476(10) . ?
C14 H14A 0.9900 . ?
C14 H14B 0.9900 . ?
C15 H15A 0.9800 . ?
C15 H15B 0.9800 . ?
C15 H15C 0.9800 . ?
O1W H1WA 0.9610 . ?
O1W H1WB 0.8494 . ?

loop_
_geom_hbond_atom_site_label_D
_geom_hbond_atom_site_label_H
_geom_hbond_atom_site_label_A
_geom_hbond_distance_DH
_geom_hbond_distance_HA
_geom_hbond_distance_DA
_geom_hbond_angle_DHA
_geom_hbond_site_symmetry_A
N1 H1A O4 0.88 2.29 2.939(6) 131.1 3_645
N1 H1A O1 0.88 2.51 3.074(5) 122.7 1_545
N1 H1A O2 0.88 2.54 3.064(6) 118.8 1_545
N1 H1B O3 0.88 2.44 3.076(6) 129.2 4_556
N1 H1B O1 0.88 2.49 3.035(6) 121.1 2_645
O5 H5 O1W 0.84 2.05 2.837(6) 156.8 4_566
O1W H1WA O4 0.96 1.84 2.789(6) 170.7 1_565
O1W H1WB O2 0.85 2.07 2.924(6) 179.6 .

loop_
_geom_torsion_atom_site_label_1
_geom_torsion_atom_site_label_2
_geom_torsion_atom_site_label_3
_geom_torsion_atom_site_label_4
_geom_torsion
_geom_torsion_site_symmetry_1
_geom_torsion_site_symmetry_2
_geom_torsion_site_symmetry_3
_geom_torsion_site_symmetry_4
_geom_torsion_publ_flag
O3 Co1 O1 C7 -178.0(3) 4_566 . . . ?
N2 Co1 O1 C7 35.2(5) . . . . ?
N1 Co1 O1 C7 -80.3(3) 1_565 . . . ?
O5 Co1 O1 C7 106.3(3) . . . . ?
O2 Co1 O1 C7 1.1(3) . . . . ?
O3 Co1 O2 C7 2.0(7) 4_566 . . . ?
O1 Co1 O2 C7 -1.1(3) . . . . ?
N2 Co1 O2 C7 -162.4(3) . . . . ?
N1 Co1 O2 C7 97.1(3) 1_565 . . . ?
O5 Co1 O2 C7 -74.9(3) . . . . ?
O3 Co1 N2 C13 -162.4(5) 4_566 . . . ?
O1 Co1 N2 C13 -16.0(6) . . . . ?
N1 Co1 N2 C13 97.7(5) 1_565 . . . ?
O5 Co1 N2 C13 -85.0(5) . . . . ?
O2 Co1 N2 C13 12.6(5) . . . . ?
O3 Co1 N2 C9 23.2(5) 4_566 . . . ?
O1 Co1 N2 C9 169.6(4) . . . . ?
N1 Co1 N2 C9 -76.7(5) 1_565 . . . ?
O5 Co1 N2 C9 100.5(5) . . . . ?
O2 Co1 N2 C9 -161.8(4) . . . . ?
C6 C1 C2 C3 0.8(8) . . . . ?
C7 C1 C2 C3 -178.6(5) . . . . ?
C1 C2 C3 C4 1.5(8) . . . . ?
C1 C2 C3 C8 -179.0(5) . . . . ?
C2 C3 C4 C5 -1.6(8) . . . . ?
C8 C3 C4 C5 178.9(5) . . . . ?
C3 C4 C5 C6 -0.5(8) . . . . ?
C3 C4 C5 N1 175.5(5) . . . . ?
Co1 N1 C5 C4 -92.6(5) 1_545 . . . ?
Co1 N1 C5 C6 83.5(5) 1_545 . . . ?
C2 C1 C6 C5 -3.0(8) . . . . ?
C7 C1 C6 C5 176.4(5) . . . . ?
C4 C5 C6 C1 2.9(8) . . . . ?
N1 C5 C6 C1 -173.3(5) . . . . ?
Co1 O2 C7 O1 1.7(5) . . . . ?
Co1 O2 C7 C1 179.0(5) . . . . ?
Co1 O1 C7 O2 -2.0(6) . . . . ?
Co1 O1 C7 C1 -179.4(4) . . . . ?
C6 C1 C7 O2 -171.4(5) . . . . ?
C2 C1 C7 O2 7.9(8) . . . . ?
C6 C1 C7 O1 6.0(8) . . . . ?
C2 C1 C7 O1 -174.7(5) . . . . ?
Co1 O3 C8 O4 -0.2(10) 4_565 . . . ?
Co1 O3 C8 C3 -178.8(4) 4_565 . . . ?
C4 C3 C8 O3 -178.2(5) . . . . ?
C2 C3 C8 O3 2.3(8) . . . . ?
C4 C3 C8 O4 3.2(8) . . . . ?
C2 C3 C8 O4 -176.3(5) . . . . ?
C13 N2 C9 C10 0.1(9) . . . . ?
Co1 N2 C9 C10 174.9(5) . . . . ?
N2 C9 C10 C11 1.6(10) . . . . ?
C9 C10 C11 C12 -1.9(10) . . . . ?
C9 C10 C11 C11 179.7(7) . . . 3_575 ?
C10 C11 C12 C13 0.6(10) . . . . ?
C11 C11 C12 C13 179.0(7) 3_575 . . . ?
C9 N2 C13 C12 -1.4(10) . . . . ?
Co1 N2 C13 C12 -176.1(5) . . . . ?
C11 C12 C13 N2 1.1(11) . . . . ?
O3 Co1 O5 C14 48.5(4) 4_566 . . . ?
O1 Co1 O5 C14 154.4(4) . . . . ?
N2 Co1 O5 C14 -58.4(4) . . . . ?
O2 Co1 O5 C14 -149.5(4) . . . . ?
Co1 O5 C14 C15 106.2(6) . . . . ?
